data_4326151
loop_
_publ_author_name
'Rong-Jia Wei'
'Jun Tao'
'Rong-Bin Huang'
'Lan-Sun Zheng'

_publ_contact_author_address
;
Department of Chemistry
Xiamen University
Xiamen 361005
P. R. China
;
_publ_contact_author_email taojun@xmu.edu.cn
_publ_contact_author_name 'Prof. Jun Tao'
_publ_contact_author_phone 86-592-2188138
_publ_section_title
;
 Reversible and Irreversible Vapor-Induced Guest Molecule Exchange in
 Spin-Crossover Compounds
;
_journal_name_full 'Inorganic Chemistry'
_journal_page_first 8553
_journal_page_last 8564
_journal_paper_doi 10.1021/ic201142t
_journal_volume 50
_journal_year 2011
_chemical_formula_sum 'C23 H26 Fe N6 O S2'
_chemical_formula_weight 522.47
_chemical_name_systematic
; 
 ? 
;
_space_group_IT_number 14
_symmetry_cell_setting monoclinic
_symmetry_space_group_name_Hall '-P 2ybc'
_symmetry_space_group_name_H-M 'P 1 21/c 1'
_atom_sites_solution_hydrogens geom
_atom_sites_solution_primary direct
_atom_sites_solution_secondary difmap
_audit_creation_method SHELXL-97
_cell_angle_alpha 90.00
_cell_angle_beta 92.704(5)
_cell_angle_gamma 90.00
_cell_formula_units_Z 4
_cell_length_a 12.3008(8)
_cell_length_b 11.9241(8)
_cell_length_c 17.6916(11)
_cell_measurement_temperature 240(2)
_cell_volume 2592.0(3)
_computing_cell_refinement 'CrysAlis RED, Oxford Diffraction Ltd.'
_computing_data_collection 'CrysAlis CCD, Oxford Diffraction Ltd.'
_computing_data_reduction 'CrysAlis RED, Oxford Diffraction Ltd.'
_computing_structure_refinement 'SHELXL-97 (Sheldrick, 1997)'
_computing_structure_solution 'SHELXS-97 (Sheldrick, 1990)'
_diffrn_ambient_temperature 240(2)
_diffrn_measured_fraction_theta_full 0.996
_diffrn_measured_fraction_theta_max 0.996
_diffrn_measurement_device_type 'Oxford Gemini S Ultra'
_diffrn_radiation_monochromator graphite
_diffrn_radiation_source 'fine-focus sealed tube'
_diffrn_radiation_type MoK\a
_diffrn_radiation_wavelength 0.71073
_diffrn_reflns_av_R_equivalents 0.0296
_diffrn_reflns_av_sigmaI/netI 0.0455
_diffrn_reflns_limit_h_max 15
_diffrn_reflns_limit_h_min -15
_diffrn_reflns_limit_k_max 14
_diffrn_reflns_limit_k_min -14
_diffrn_reflns_limit_l_max 21
_diffrn_reflns_limit_l_min -20
_diffrn_reflns_number 13042
_diffrn_reflns_theta_full 26.00
_diffrn_reflns_theta_max 26.00
_diffrn_reflns_theta_min 2.87
_exptl_absorpt_coefficient_mu 0.769
_exptl_absorpt_correction_T_max 0.9270
_exptl_absorpt_correction_T_min 0.8613
_exptl_absorpt_correction_type multi-scan
_exptl_absorpt_process_details
;
CrysAlis RED, Oxford Diffraction Ltd.,
Version 1.171.32.4 (release 27-04-2006 CrysAlis171 .NET)
(compiled Apr 27 2007,17:53:11)
empirical absorption correction using spherical harmonics,
implemented in SCALE3 ABSPACK scaling algorithm.
;
_exptl_crystal_density_diffrn 1.339
_exptl_crystal_F_000 1088
_exptl_crystal_size_max 0.20
_exptl_crystal_size_mid 0.17
_exptl_crystal_size_min 0.10
_refine_diff_density_max 0.611
_refine_diff_density_min -0.411
_refine_diff_density_rms 0.056
_refine_ls_extinction_method none
_refine_ls_goodness_of_fit_ref 1.010
_refine_ls_hydrogen_treatment constr
_refine_ls_matrix_type full
_refine_ls_number_parameters 298
_refine_ls_number_reflns 5073
_refine_ls_number_restraints 1
_refine_ls_restrained_S_all 1.021
_refine_ls_R_factor_all 0.0621
_refine_ls_R_factor_gt 0.0416
_refine_ls_shift/su_max 0.081
_refine_ls_shift/su_mean 0.005
_refine_ls_structure_factor_coef Fsqd
_refine_ls_weighting_details 'calc w=1/[\s^2^(Fo^2^)+(0.0671P)^2^+0.0000P] where P=(Fo^2^+2Fc^2^)/3'
_refine_ls_weighting_scheme calc
_refine_ls_wR_factor_gt 0.1098
_refine_ls_wR_factor_ref 0.1152
_reflns_number_gt 3564
_reflns_number_total 5073
_reflns_threshold_expression >2sigma(I)
_cod_data_source_file ic201142t_si_001_05.cif
_cod_data_source_block nPrOHat240K
_cod_database_code 4326151

loop_
_symmetry_equiv_pos_as_xyz
'x, y, z'
'-x, y+1/2, -z+1/2'
'-x, -y, -z'
'x, -y-1/2, z-1/2'

loop_
_atom_site_label
_atom_site_type_symbol
_atom_site_fract_x
_atom_site_fract_y
_atom_site_fract_z
_atom_site_U_iso_or_equiv
_atom_site_adp_type
_atom_site_occupancy
_atom_site_symmetry_multiplicity
_atom_site_calc_flag
_atom_site_refinement_flags
Fe1 Fe 0.64384(3) -0.16501(3) 0.73554(2) 0.03329(13) Uani 1 1 d .
S1 S 0.72374(8) -0.48627(7) 0.58158(5) 0.0650(3) Uani 1 1 d .
S2 S 0.26556(7) -0.14056(9) 0.64575(6) 0.0774(3) Uani 1 1 d .
N1 N 0.60521(17) -0.23981(16) 0.84402(11) 0.0351(5) Uani 1 1 d .
N2 N 0.81882(18) -0.15071(17) 0.76641(12) 0.0417(5) Uani 1 1 d .
N3 N 0.68261(18) -0.01825(17) 0.66618(11) 0.0384(5) Uani 1 1 d .
N4 N 0.64723(18) -0.02188(15) 0.81741(11) 0.0361(5) Uani 1 1 d .
N5 N 0.6653(2) -0.30484(19) 0.66923(14) 0.0519(6) Uani 1 1 d .
N6 N 0.4777(2) -0.14001(18) 0.70482(14) 0.0467(6) Uani 1 1 d .
C1 C 0.6093(2) -0.3498(2) 0.86212(16) 0.0415(6) Uani 1 1 d .
H1A H 0.6351 -0.4000 0.8270 0.050 Uiso 1 1 calc R
C2 C 0.5772(3) -0.3907(2) 0.92948(16) 0.0509(8) Uani 1 1 d .
H2A H 0.5806 -0.4672 0.9397 0.061 Uiso 1 1 calc R
C3 C 0.5394(3) -0.3161(2) 0.98251(16) 0.0521(8) Uani 1 1 d .
H3A H 0.5158 -0.3416 1.0286 0.063 Uiso 1 1 calc R
C4 C 0.5376(2) -0.2043(2) 0.96527(15) 0.0478(7) Uani 1 1 d .
H4A H 0.5145 -0.1525 1.0003 0.057 Uiso 1 1 calc R
C5 C 0.5701(2) -0.16880(19) 0.89593(14) 0.0365(6) Uani 1 1 d .
C6 C 0.5639(2) -0.0468(2) 0.87245(15) 0.0441(7) Uani 1 1 d .
H6A H 0.4922 -0.0307 0.8499 0.053 Uiso 1 1 calc R
H6B H 0.5754 0.0007 0.9167 0.053 Uiso 1 1 calc R
C7 C 0.8985(3) -0.2016(3) 0.72973(18) 0.0600(8) Uani 1 1 d .
H7A H 0.8805 -0.2638 0.6999 0.072 Uiso 1 1 calc R
C8 C 1.0041(3) -0.1667(3) 0.7341(2) 0.0846(12) Uani 1 1 d .
H8A H 1.0567 -0.2039 0.7075 0.102 Uiso 1 1 calc R
C9 C 1.0311(3) -0.0760(4) 0.7783(3) 0.0915(13) Uani 1 1 d .
H9A H 1.1027 -0.0506 0.7824 0.110 Uiso 1 1 calc R
C10 C 0.9511(3) -0.0224(3) 0.8168(2) 0.0707(10) Uani 1 1 d .
H10A H 0.9681 0.0397 0.8470 0.085 Uiso 1 1 calc R
C11 C 0.8456(2) -0.0620(2) 0.80993(15) 0.0450(7) Uani 1 1 d .
C12 C 0.7561(2) -0.0136(2) 0.85498(15) 0.0481(7) Uani 1 1 d .
H12A H 0.7555 -0.0522 0.9032 0.058 Uiso 1 1 calc R
H12B H 0.7721 0.0647 0.8652 0.058 Uiso 1 1 calc R
C13 C 0.7240(2) -0.0209(2) 0.59771(15) 0.0489(7) Uani 1 1 d .
H13A H 0.7352 -0.0902 0.5752 0.059 Uiso 1 1 calc R
C14 C 0.7507(3) 0.0747(3) 0.55930(17) 0.0640(9) Uani 1 1 d .
H14A H 0.7777 0.0701 0.5112 0.077 Uiso 1 1 calc R
C15 C 0.7370(3) 0.1770(3) 0.59307(19) 0.0615(9) Uani 1 1 d .
H15A H 0.7550 0.2427 0.5683 0.074 Uiso 1 1 calc R
C16 C 0.6963(3) 0.1808(2) 0.66391(17) 0.0528(8) Uani 1 1 d .
H16A H 0.6871 0.2492 0.6881 0.063 Uiso 1 1 calc R
C17 C 0.6693(2) 0.0821(2) 0.69875(15) 0.0389(6) Uani 1 1 d .
C18 C 0.6173(2) 0.0807(2) 0.77400(14) 0.0458(7) Uani 1 1 d .
H18A H 0.6405 0.1462 0.8029 0.055 Uiso 1 1 calc R
H18B H 0.5388 0.0841 0.7660 0.055 Uiso 1 1 calc R
C19 C 0.6902(2) -0.3809(2) 0.63292(15) 0.0417(6) Uani 1 1 d .
C20 C 0.3898(2) -0.1395(2) 0.67971(15) 0.0396(6) Uani 1 1 d .
C21 C 0.9359(7) -0.1236(7) 0.4146(6) 0.210(4) Uani 1 1 d .
H21A H 0.8693 -0.0939 0.3923 0.315 Uiso 1 1 calc R
H21B H 0.9812 -0.1490 0.3753 0.315 Uiso 1 1 calc R
H21C H 0.9732 -0.0661 0.4436 0.315 Uiso 1 1 calc R
C22 C 0.9103(11) -0.2227(9) 0.4668(7) 0.257(6) Uani 1 1 d D
H22A H 0.8631 -0.1973 0.5057 0.308 Uiso 1 1 calc R
H22B H 0.8720 -0.2805 0.4375 0.308 Uiso 1 1 calc R
C23 C 0.9980(10) -0.2640(18) 0.4979(7) 0.365(12) Uani 1 1 d D
H23A H 1.0439 -0.2053 0.5200 0.438 Uiso 1 1 calc R
H23B H 1.0387 -0.3051 0.4613 0.438 Uiso 1 1 calc R
O1 O 0.9610(6) -0.3366(5) 0.5545(4) 0.264(3) Uani 1 1 d .
H1D H 0.8950 -0.3578 0.5499 0.317 Uiso 1 1 d R

loop_
_atom_site_aniso_label
_atom_site_aniso_U_11
_atom_site_aniso_U_22
_atom_site_aniso_U_33
_atom_site_aniso_U_23
_atom_site_aniso_U_13
_atom_site_aniso_U_12
Fe1 0.0352(2) 0.0295(2) 0.0352(2) -0.00383(15) 0.00192(14) 0.00107(16)
S1 0.0694(6) 0.0565(5) 0.0692(6) -0.0248(4) 0.0037(4) 0.0150(4)
S2 0.0411(5) 0.0949(7) 0.0945(7) 0.0498(5) -0.0143(4) -0.0130(5)
N1 0.0409(13) 0.0296(11) 0.0349(11) -0.0030(9) 0.0012(9) 0.0016(9)
N2 0.0349(12) 0.0456(13) 0.0444(13) -0.0035(10) 0.0005(10) 0.0023(10)
N3 0.0404(13) 0.0376(12) 0.0373(12) -0.0021(9) 0.0040(10) -0.0015(10)
N4 0.0441(13) 0.0265(10) 0.0381(12) -0.0003(9) 0.0069(10) 0.0045(9)
N5 0.0563(16) 0.0464(13) 0.0532(15) -0.0136(12) 0.0045(12) -0.0014(12)
N6 0.0401(14) 0.0421(13) 0.0575(15) 0.0084(11) -0.0015(12) 0.0001(11)
C1 0.0499(17) 0.0304(14) 0.0441(15) -0.0015(11) 0.0001(12) 0.0019(12)
C2 0.068(2) 0.0341(14) 0.0506(18) 0.0090(13) 0.0016(15) -0.0020(14)
C3 0.068(2) 0.0478(17) 0.0405(16) 0.0087(13) 0.0076(14) -0.0077(15)
C4 0.0587(19) 0.0441(15) 0.0414(16) -0.0049(12) 0.0113(13) -0.0021(14)
C5 0.0403(15) 0.0309(13) 0.0387(14) -0.0022(11) 0.0044(11) 0.0004(11)
C6 0.0557(18) 0.0326(13) 0.0452(16) -0.0031(11) 0.0157(13) 0.0063(13)
C7 0.0404(18) 0.073(2) 0.067(2) -0.0140(17) 0.0040(15) 0.0044(16)
C8 0.040(2) 0.116(3) 0.098(3) -0.022(2) 0.011(2) 0.005(2)
C9 0.041(2) 0.126(4) 0.108(3) -0.017(3) 0.006(2) -0.018(2)
C10 0.057(2) 0.080(2) 0.074(2) -0.0142(19) -0.0058(18) -0.0229(19)
C11 0.0440(16) 0.0478(16) 0.0428(16) -0.0002(12) -0.0037(12) -0.0045(13)
C12 0.0572(19) 0.0443(15) 0.0424(16) -0.0095(12) -0.0027(13) -0.0063(14)
C13 0.0558(18) 0.0506(17) 0.0406(16) -0.0053(13) 0.0058(13) -0.0043(14)
C14 0.076(2) 0.073(2) 0.0437(18) 0.0084(16) 0.0158(16) -0.0049(19)
C15 0.073(2) 0.0527(19) 0.060(2) 0.0156(15) 0.0158(17) -0.0044(16)
C16 0.068(2) 0.0388(16) 0.0517(18) 0.0039(13) 0.0060(15) -0.0020(14)
C17 0.0408(16) 0.0344(13) 0.0415(15) 0.0024(12) 0.0009(12) -0.0002(12)
C18 0.061(2) 0.0287(13) 0.0485(17) -0.0004(12) 0.0122(14) 0.0070(13)
C19 0.0392(16) 0.0437(15) 0.0420(16) -0.0056(13) 0.0007(12) -0.0010(13)
C20 0.0441(17) 0.0327(14) 0.0427(15) 0.0110(11) 0.0093(13) -0.0020(13)
C21 0.211(10) 0.167(7) 0.246(10) -0.005(7) -0.054(7) 0.030(7)
C22 0.318(17) 0.211(10) 0.237(14) -0.059(9) -0.049(12) 0.010(12)
C23 0.198(11) 0.73(3) 0.169(10) 0.087(15) -0.013(8) -0.222(17)
O1 0.281(9) 0.289(8) 0.223(7) 0.078(5) 0.002(6) -0.048(5)

loop_
_atom_type_symbol
_atom_type_description
_atom_type_scat_dispersion_real
_atom_type_scat_dispersion_imag
_atom_type_scat_source
C C 0.0033 0.0016 'International Tables Vol C Tables 4.2.6.8 and 6.1.1.4'
H H 0.0000 0.0000 'International Tables Vol C Tables 4.2.6.8 and 6.1.1.4'
N N 0.0061 0.0033 'International Tables Vol C Tables 4.2.6.8 and 6.1.1.4'
O O 0.0106 0.0060 'International Tables Vol C Tables 4.2.6.8 and 6.1.1.4'
S S 0.1246 0.1234 'International Tables Vol C Tables 4.2.6.8 and 6.1.1.4'
Fe Fe 0.3463 0.8444 'International Tables Vol C Tables 4.2.6.8 and 6.1.1.4'

loop_
_geom_angle_atom_site_label_1
_geom_angle_atom_site_label_2
_geom_angle_atom_site_label_3
_geom_angle
N5 Fe1 N6 96.66(10)
N5 Fe1 N1 102.02(9)
N6 Fe1 N1 92.04(8)
N5 Fe1 N2 93.09(9)
N6 Fe1 N2 167.42(8)
N1 Fe1 N2 93.68(8)
N5 Fe1 N3 106.76(9)
N6 Fe1 N3 88.67(8)
N1 Fe1 N3 150.93(8)
N2 Fe1 N3 80.90(8)
N5 Fe1 N4 170.29(9)
N6 Fe1 N4 92.70(8)
N1 Fe1 N4 75.02(7)
N2 Fe1 N4 78.01(8)
N3 Fe1 N4 75.92(7)
C5 N1 C1 117.5(2)
C5 N1 Fe1 115.79(15)
C1 N1 Fe1 126.62(16)
C11 N2 C7 118.0(3)
C11 N2 Fe1 114.47(18)
C7 N2 Fe1 124.8(2)
C13 N3 C17 118.1(2)
C13 N3 Fe1 126.01(18)
C17 N3 Fe1 115.79(16)
C12 N4 C6 111.2(2)
C12 N4 C18 112.2(2)
C6 N4 C18 110.15(19)
C12 N4 Fe1 109.42(15)
C6 N4 Fe1 106.34(14)
C18 N4 Fe1 107.30(15)
C19 N5 Fe1 172.0(2)
C20 N6 Fe1 169.1(2)
N1 C1 C2 123.1(2)
C1 C2 C3 118.8(2)
C4 C3 C2 118.4(3)
C3 C4 C5 119.8(3)
N1 C5 C4 122.4(2)
N1 C5 C6 115.7(2)
C4 C5 C6 121.9(2)
N4 C6 C5 110.26(19)
N2 C7 C8 123.3(3)
C7 C8 C9 118.7(3)
C8 C9 C10 119.3(3)
C9 C10 C11 119.1(3)
N2 C11 C10 121.7(3)
N2 C11 C12 116.2(2)
C10 C11 C12 122.0(3)
N4 C12 C11 114.1(2)
N3 C13 C14 122.6(3)
C15 C14 C13 119.0(3)
C16 C15 C14 119.0(3)
C15 C16 C17 119.1(3)
N3 C17 C16 122.2(2)
N3 C17 C18 115.9(2)
C16 C17 C18 121.8(2)
N4 C18 C17 111.3(2)
N5 C19 S1 179.3(3)
N6 C20 S2 178.8(3)
C23 C22 C21 111.0(14)
C22 C23 O1 104.3(11)

loop_
_geom_bond_atom_site_label_1
_geom_bond_atom_site_label_2
_geom_bond_distance
Fe1 N5 2.063(2)
Fe1 N6 2.111(2)
Fe1 N1 2.189(2)
Fe1 N2 2.202(2)
Fe1 N3 2.202(2)
Fe1 N4 2.237(2)
S1 C19 1.615(3)
S2 C20 1.615(3)
N1 C5 1.336(3)
N1 C1 1.351(3)
N2 C11 1.340(3)
N2 C7 1.345(4)
N3 C13 1.336(3)
N3 C17 1.341(3)
N4 C12 1.470(3)
N4 C6 1.477(3)
N4 C18 1.481(3)
N5 C19 1.161(3)
N6 C20 1.149(4)
C1 C2 1.363(4)
C2 C3 1.389(4)
C3 C4 1.367(4)
C4 C5 1.375(4)
C5 C6 1.514(3)
C7 C8 1.363(5)
C8 C9 1.367(5)
C9 C10 1.380(5)
C10 C11 1.382(4)
C11 C12 1.504(4)
C13 C14 1.375(4)
C14 C15 1.372(4)
C15 C16 1.372(4)
C16 C17 1.377(3)
C17 C18 1.504(3)
C21 C22 1.542(13)
C22 C23 1.286(12)
C23 O1 1.416(13)
